data_7014254
loop_
_publ_author_name
'Dikarev, Evgeny V.'
'Chernyshev, Vladimir V.'
'Shpanchenko, Roman V.'
'Filatov, Alexander S.'
'Petrukhina, Marina A.'

_publ_section_title
;
 Bulk material vs. single crystal: powder diffraction to the rescue.
;
_journal_issue 24
_journal_name_full 'Dalton transactions (Cambridge, England : 2003)'
_journal_page_first 4120
_journal_page_last 4123
_journal_paper_doi 10.1039/b412701n
_journal_year 2004
_chemical_compound_source synthesized
_chemical_formula_moiety
;
[Rh2 (O2 C2 F3)4 (C6 H5)2 Si (C5 H4 N)2]
;
_chemical_formula_structural
;
[Rh2(O2CCF3)4(mu2-(C6H5)2Si(C5H4N)-N,N')]
;
_chemical_formula_sum 'C30 H18 F12 N2 O8 Rh2 Si'
_chemical_formula_weight 996.37
_chemical_melting_point ?
_chemical_name_common
;
Catena-(tetrakis(mu-trifluoroacetato-O,O')dirhodium(II,II)--
bis(4'-pyridyl)diphenylsilane)
;
_chemical_name_systematic
;
Catena-[tetrakis(mu-trifluoroacetato-O,O')dirhodium(II,II)-
-bis(4'-pyridyl)diphenylsilane]
;
_space_group_IT_number 2
_symmetry_cell_setting triclinic
_symmetry_space_group_name_Hall '-P 1'
_symmetry_space_group_name_H-M 'P -1'
_cell_angle_alpha 106.90(4)
_cell_angle_beta 110.96(6)
_cell_angle_gamma 101.17(4)
_cell_formula_units_Z 2
_cell_length_a 11.983(5)
_cell_length_b 12.272(6)
_cell_length_c 14.846(9)
_cell_measurement_temperature 293(2)
_cell_volume 1839(2)
_computing_cell_refinement 'WinXPow v.1.1 (STOE&Cie GmbH 2001)'
_computing_data_collection 'WinXPow v.1.1 (STOE&Cie GmbH 2001)'
_computing_data_reduction 'WinXPow v.1.1 (STOE&Cie GmbH 2001)'
_computing_molecular_graphics 'PLUTON92 (Spek, 1992)'
_computing_publication_material
;
MRIA, SHELXL97 (Sheldrick, 1997), PARST (Nardelli, 1983)
;
_computing_structure_refinement MRIA
_computing_structure_solution 'MRIA (Chernyshev & Zlokazov, 1992)'
_diffrn_ambient_temperature 293(2)
_diffrn_measurement_device 'Stoe STADI-P'
_diffrn_radiation_monochromator Ge
_diffrn_radiation_source 'fine-focus X-ray sealed tube'
_diffrn_radiation_type 'Cu K\a~1~'
_diffrn_radiation_wavelength 1.5406
_exptl_absorpt_coefficient_mu 8.594
_exptl_absorpt_correction_type none
_exptl_crystal_density_diffrn 1.799
_exptl_crystal_density_meas ?
_exptl_crystal_density_method .
_exptl_crystal_F_000 976
_pd_char_colour 'dark pink'
_pd_instr_location
;
Department of Chemistry, Moscow State University
;
_pd_meas_2theta_range_inc 0.01
_pd_meas_2theta_range_max 64.38
_pd_meas_2theta_range_min 4.00
_pd_meas_number_of_points 6039
_pd_meas_scan_method step
_pd_prep_temperature 323
_pd_proc_2theta_range_inc 0.01
_pd_proc_2theta_range_max 64.38
_pd_proc_2theta_range_min 6
_pd_proc_ls_background_function
;
Chebyshev polynomial up to the 5th order
;
_pd_proc_ls_pref_orient_corr
;
Symmetrized harmonics expansion up to the 4th order (Ahtee et al., 1989;
Jarvinen, 1993)
;
_pd_proc_ls_profile_function 'split-type pseudo-Voigt (Toraya, 1986)'
_pd_proc_ls_prof_R_factor 0.052
_pd_proc_ls_prof_wR_expected 0.049
_pd_proc_ls_prof_wR_factor 0.069
_pd_proc_wavelength 1.5406
_pd_spec_mounting '  pressed as a thin layer in the specimen holder of the camera'
_pd_spec_mount_mode transmission
_pd_spec_shape flat_sheet
_pd_spec_size_axial 3
_pd_spec_size_equat 3
_pd_spec_size_thick 0.5
_refine_diff_density_max 0.9
_refine_diff_density_min -0.7
_refine_ls_extinction_coef noref
_refine_ls_extinction_method none
_refine_ls_goodness_of_fit_all 1.40
_refine_ls_hydrogen_treatment calc
_refine_ls_matrix_type fullcycle
_refine_ls_number_constraints 36
_refine_ls_number_parameters 207
_refine_ls_number_restraints 287
_refine_ls_restrained_S_all 1.40
_refine_ls_shift/su_max .01
_refine_ls_shift/su_mean .004
_refine_ls_structure_factor_coef Inet
_refine_ls_weighting_scheme sigma
_cod_data_source_file b412701n.txt
_cod_data_source_block '[Rh2(O2CCF3)4(mu2-(C6H5)2Si(C5H4N)-N,N')]_(4)'
_cod_depositor_comments
;
The following automatic conversions were performed:

'_chemical_melting_point' value 'not measured' was changed to '?' -
the value is undefined or not given.

Automatic conversion script
Id: cif_fix_values 1569 2011-02-09 13:29:24Z adriana 
;
_cod_original_cell_volume 1839.2(16)
_cod_database_code 7014254

loop_
_symmetry_equiv_pos_as_xyz
'x, y, z'
'-x, -y, -z'

loop_
_atom_site_label
_atom_site_type_symbol
_atom_site_fract_x
_atom_site_fract_y
_atom_site_fract_z
_atom_site_U_iso_or_equiv
_atom_site_thermal_displace_type
_atom_site_occupancy
_atom_site_calc_flag
_atom_site_refinement_flags
_atom_site_disorder_group
Rh1 Rh 0.9841(13) 0.0244(10) 0.9244(7) 0.083(5) Uiso 1 d . .
O2 O 0.882(6) -0.153(6) 0.833(4) 0.050 Uiso 1 d . .
O3 O 0.918(6) -0.201(5) 0.975(4) 0.050 Uiso 1 d . .
O4 O 0.825(6) 0.052(6) 0.934(4) 0.050 Uiso 1 d . .
O5 O 0.862(6) 0.004(6) 1.075(4) 0.050 Uiso 1 d . .
C6 C 0.870(10) -0.227(8) 0.876(6) 0.050 Uiso 1 d . .
C7 C 0.798(9) 0.036(9) 1.005(7) 0.050 Uiso 1 d . .
C8 C 0.796(9) -0.358(9) 0.805(6) 0.050 Uiso 1 d . .
C9 C 0.683(9) 0.064(9) 1.011(7) 0.050 Uiso 1 d . .
F10 F 0.728(7) -0.411(6) 0.844(5) 0.18(2) Uiso 1 d . .
F11 F 0.870(7) -0.421(7) 0.792(5) 0.18(2) Uiso 1 d . .
F12 F 0.716(7) -0.372(6) 0.711(5) 0.18(2) Uiso 1 d . .
F13 F 0.594(7) 0.042(6) 0.918(5) 0.18(2) Uiso 1 d . .
F14 F 0.631(7) 0.000(7) 1.052(5) 0.18(2) Uiso 1 d . .
F15 F 0.711(7) 0.179(6) 1.070(5) 0.18(2) Uiso 1 d . .
Rh16 Rh 0.5479(11) -0.4043(10) 0.0732(7) 0.041(4) Uiso 1 d . .
O17 O 0.535(6) -0.328(5) -0.033(4) 0.050 Uiso 1 d . .
O18 O 0.449(6) -0.510(6) -0.168(4) 0.050 Uiso 1 d . .
O19 O 0.720(6) -0.413(6) 0.084(4) 0.050 Uiso 1 d . .
O20 O 0.634(6) -0.595(5) -0.051(4) 0.050 Uiso 1 d . .
C21 C 0.490(10) -0.395(9) -0.129(6) 0.050 Uiso 1 d . .
C22 C 0.727(9) -0.504(9) 0.021(7) 0.050 Uiso 1 d . .
C23 C 0.480(10) -0.334(9) -0.205(7) 0.050 Uiso 1 d . .
C24 C 0.858(9) -0.507(9) 0.037(6) 0.050 Uiso 1 d . .
F25 F 0.484(7) -0.401(6) -0.291(5) 0.18(2) Uiso 1 d . .
F26 F 0.372(7) -0.311(6) -0.237(5) 0.18(2) Uiso 1 d . .
F27 F 0.572(7) -0.229(6) -0.163(5) 0.18(2) Uiso 1 d . .
F28 F 0.943(7) -0.445(6) 0.136(5) 0.18(2) Uiso 1 d . .
F29 F 0.898(7) -0.461(7) -0.021(5) 0.18(2) Uiso 1 d . .
F30 F 0.862(7) -0.618(6) 0.012(5) 0.18(2) Uiso 1 d . .
Si31 Si 0.806(4) 0.132(3) 0.484(2) 0.073(7) Uiso 1 d . .
C32 C 0.956(14) 0.208(12) 0.480(10) 0.22(3) Uiso 1 d . .
C33 C 1.070(15) 0.192(13) 0.534(10) 0.22(3) Uiso 1 d . .
C34 C 1.182(15) 0.262(14) 0.547(10) 0.22(3) Uiso 1 d . .
C35 C 1.185(13) 0.342(12) 0.500(11) 0.22(3) Uiso 1 d . .
C36 C 1.073(14) 0.358(13) 0.444(10) 0.22(3) Uiso 1 d . .
C37 C 0.960(15) 0.292(13) 0.435(10) 0.22(3) Uiso 1 d . .
C38 C 0.728(14) -0.017(13) 0.370(9) 0.22(3) Uiso 1 d . .
C39 C 0.766(16) -0.030(14) 0.287(10) 0.22(3) Uiso 1 d . .
C40 C 0.710(16) -0.142(13) 0.205(9) 0.22(3) Uiso 1 d . .
N41 N 0.634(13) -0.232(12) 0.205(8) 0.22(3) Uiso 1 d . .
C42 C 0.599(15) -0.226(14) 0.282(9) 0.22(3) Uiso 1 d . .
C43 C 0.647(15) -0.116(14) 0.363(10) 0.22(3) Uiso 1 d . .
C44 C 0.691(16) 0.221(15) 0.478(11) 0.22(3) Uiso 1 d . .
C45 C 0.741(15) 0.347(16) 0.529(11) 0.22(3) Uiso 1 d . .
C46 C 0.659(15) 0.410(13) 0.533(10) 0.22(3) Uiso 1 d . .
C47 C 0.530(14) 0.353(12) 0.482(12) 0.22(3) Uiso 1 d . .
C48 C 0.485(14) 0.228(13) 0.430(10) 0.22(3) Uiso 1 d . .
C49 C 0.564(15) 0.163(14) 0.426(10) 0.22(3) Uiso 1 d . .
C50 C 0.858(14) 0.108(14) 0.609(9) 0.22(3) Uiso 1 d . .
C51 C 0.984(15) 0.175(14) 0.690(9) 0.22(3) Uiso 1 d . .
C52 C 1.028(15) 0.153(15) 0.778(9) 0.22(3) Uiso 1 d . .
N53 N 0.956(13) 0.068(12) 0.789(8) 0.22(3) Uiso 1 d . .
C54 C 0.839(16) 0.002(14) 0.715(10) 0.22(3) Uiso 1 d . .
C55 C 0.788(15) 0.016(14) 0.623(10) 0.22(3) Uiso 1 d . .
H33 H 1.069 0.133 0.562 0.050 Uiso 1 d . .
H34 H 1.257 0.254 0.588 0.050 Uiso 1 d . .
H35 H 1.262 0.386 0.506 0.050 Uiso 1 d . .
H36 H 1.075 0.413 0.412 0.050 Uiso 1 d . .
H37 H 0.885 0.303 0.397 0.050 Uiso 1 d . .
H39 H 0.825 0.034 0.288 0.050 Uiso 1 d . .
H40 H 0.727 -0.153 0.147 0.050 Uiso 1 d . .
H42 H 0.545 -0.293 0.280 0.050 Uiso 1 d . .
H43 H 0.623 -0.109 0.417 0.050 Uiso 1 d . .
H45 H 0.827 0.389 0.561 0.050 Uiso 1 d . .
H46 H 0.696 0.493 0.571 0.050 Uiso 1 d . .
H47 H 0.474 0.396 0.482 0.050 Uiso 1 d . .
H48 H 0.398 0.188 0.397 0.050 Uiso 1 d . .
H49 H 0.531 0.080 0.389 0.050 Uiso 1 d . .
H51 H 1.034 0.236 0.683 0.050 Uiso 1 d . .
H52 H 1.110 0.197 0.830 0.050 Uiso 1 d . .
H54 H 0.790 -0.055 0.727 0.050 Uiso 1 d . .
H55 H 0.708 -0.035 0.570 0.050 Uiso 1 d . .

loop_
_atom_type_symbol
_atom_type_description
_atom_type_scat_dispersion_real
_atom_type_scat_dispersion_imag
_atom_type_scat_source
Rh Rh 0.0927 3.6045 'International Tables Vol C Tables 4.2.6.8 and 6.1.1.4'
Si Si 0.2541 0.3302 'International Tables Vol C Tables 4.2.6.8 and 6.1.1.4'
F F 0.0727 0.0534 'International Tables Vol C Tables 4.2.6.8 and 6.1.1.4'
O O 0.0492 0.0322 'International Tables Vol C Tables 4.2.6.8 and 6.1.1.4'
N N 0.0311 0.0180 'International Tables Vol C Tables 4.2.6.8 and 6.1.1.4'
C C 0.0181 0.0091 'International Tables Vol C Tables 4.2.6.8 and 6.1.1.4'
H H 0.0000 0.0000 'International Tables Vol C Tables 4.2.6.8 and 6.1.1.4'

loop_
_geom_angle_atom_site_label_1
_geom_angle_atom_site_label_2
_geom_angle_atom_site_label_3
_geom_angle
_geom_angle_site_symmetry_1
_geom_angle_site_symmetry_3
_geom_angle_publ_flag
O5 Rh1 O2 91(7) 2_757 . ?
O5 Rh1 O4 176(7) 2_757 . ?
O2 Rh1 O4 89(5) . . ?
O5 Rh1 O3 92(6) 2_757 2_757 ?
O2 Rh1 O3 176(7) . 2_757 ?
O4 Rh1 O3 88(7) . 2_757 ?
O5 Rh1 N53 89(8) 2_757 . ?
O2 Rh1 N53 92(8) . . ?
O4 Rh1 N53 96(8) . . ?
O3 Rh1 N53 92(8) 2_757 . ?
O5 Rh1 Rh1 91(4) 2_757 2_757 ?
O2 Rh1 Rh1 88(4) . 2_757 ?
O4 Rh1 Rh1 85(4) . 2_757 ?
O3 Rh1 Rh1 88(4) 2_757 2_757 ?
N53 Rh1 Rh1 180(4) . 2_757 ?
C6 O2 Rh1 119(9) . . ?
C6 O3 Rh1 119(9) . 2_757 ?
C7 O4 Rh1 120(9) . . ?
C7 O5 Rh1 119(9) . 2_757 ?
O2 C6 O3 126(8) . . ?
O2 C6 C8 117(9) . . ?
O3 C6 C8 117(7) . . ?
O5 C7 O4 126(9) . . ?
O5 C7 C9 117(10) . . ?
O4 C7 C9 117(9) . . ?
F10 C8 F12 107(7) . . ?
F10 C8 F11 106(9) . . ?
F12 C8 F11 107(9) . . ?
F10 C8 C6 112(10) . . ?
F12 C8 C6 112(7) . . ?
F11 C8 C6 112(9) . . ?
F15 C9 F14 106(9) . . ?
F15 C9 F13 107(8) . . ?
F14 C9 F13 107(8) . . ?
F15 C9 C7 112(9) . . ?
F14 C9 C7 112(10) . . ?
F13 C9 C7 112(9) . . ?
O18 Rh16 O19 92(5) 2_645 . ?
O18 Rh16 O17 176(5) 2_645 . ?
O19 Rh16 O17 90(5) . . ?
O18 Rh16 O20 90(5) 2_645 2_645 ?
O19 Rh16 O20 176(5) . 2_645 ?
O17 Rh16 O20 89(5) . 2_645 ?
O18 Rh16 N41 91(6) 2_645 . ?
O19 Rh16 N41 92(6) . . ?
O17 Rh16 N41 93(6) . . ?
O20 Rh16 N41 92(6) 2_645 . ?
O18 Rh16 Rh16 89(4) 2_645 2_645 ?
O19 Rh16 Rh16 88(4) . 2_645 ?
O17 Rh16 Rh16 87(4) . 2_645 ?
O20 Rh16 Rh16 88(4) 2_645 2_645 ?
N41 Rh16 Rh16 180(4) . 2_645 ?
C21 O17 Rh16 120(7) . . ?
C21 O18 Rh16 119(7) . 2_645 ?
C22 O19 Rh16 120(7) . . ?
C22 O20 Rh16 118(7) . 2_645 ?
O17 C21 O18 126(8) . . ?
O17 C21 C23 117(7) . . ?
O18 C21 C23 117(10) . . ?
O20 C22 O19 126(9) . . ?
O20 C22 C24 117(9) . . ?
O19 C22 C24 117(10) . . ?
F26 C23 F27 106(9) . . ?
F26 C23 F25 106(10) . . ?
F27 C23 F25 107(8) . . ?
F26 C23 C21 112(9) . . ?
F27 C23 C21 112(9) . . ?
F25 C23 C21 113(9) . . ?
F28 C24 F29 107(7) . . ?
F28 C24 F30 107(8) . . ?
F29 C24 F30 107(9) . . ?
F28 C24 C22 112(8) . . ?
F29 C24 C22 112(9) . . ?
F30 C24 C22 112(10) . . ?
C44 Si31 C50 111(7) . . ?
C44 Si31 C32 114(9) . . ?
C50 Si31 C32 106(7) . . ?
C44 Si31 C38 111(7) . . ?
C50 Si31 C38 110(5) . . ?
C32 Si31 C38 106(7) . . ?
C33 C32 C37 118(14) . . ?
C33 C32 Si31 120(13) . . ?
C37 C32 Si31 121(12) . . ?
C32 C33 C34 121(16) . . ?
C32 C33 H33 119 . . ?
C34 C33 H33 120 . . ?
C35 C34 C33 121(16) . . ?
C35 C34 H34 120 . . ?
C33 C34 H34 119 . . ?
C34 C35 C36 119(14) . . ?
C34 C35 H35 120 . . ?
C36 C35 H35 121 . . ?
C35 C36 C37 120(16) . . ?
C35 C36 H36 120 . . ?
C37 C36 H36 120 . . ?
C32 C37 C36 121(16) . . ?
C32 C37 H37 120 . . ?
C36 C37 H37 120 . . ?
C43 C38 C39 117(15) . . ?
C43 C38 Si31 125(12) . . ?
C39 C38 Si31 117(9) . . ?
C40 C39 C38 116(12) . . ?
C40 C39 H39 122 . . ?
C38 C39 H39 122 . . ?
N41 C40 C39 123(15) . . ?
N41 C40 H40 119 . . ?
C39 C40 H40 119 . . ?
C40 N41 C42 124(15) . . ?
C40 N41 Rh16 121(7) . . ?
C42 N41 Rh16 116(7) . . ?
N41 C42 C43 116(12) . . ?
N41 C42 H42 122 . . ?
C43 C42 H42 122 . . ?
C38 C43 C42 124(15) . . ?
C38 C43 H43 118 . . ?
C42 C43 H43 118 . . ?
C45 C44 C49 117(15) . . ?
C45 C44 Si31 122(14) . . ?
C49 C44 Si31 121(14) . . ?
C44 C45 C46 121(17) . . ?
C44 C45 H45 123 . . ?
C46 C45 H45 119 . . ?
C47 C46 C45 121(17) . . ?
C47 C46 H46 123 . . ?
C45 C46 H46 126 . . ?
C46 C47 C48 118(15) . . ?
C46 C47 H47 122 . . ?
C48 C47 H47 121 . . ?
C47 C48 C49 122(15) . . ?
C47 C48 H48 119 . . ?
C49 C48 H48 119 . . ?
C44 C49 C48 120(17) . . ?
C44 C49 H49 121 . . ?
C48 C49 H49 120 . . ?
C51 C50 C55 117(15) . . ?
C51 C50 Si31 119(9) . . ?
C55 C50 Si31 123(11) . . ?
C50 C51 C52 121(11) . . ?
C50 C51 H51 119 . . ?
C52 C51 H51 120 . . ?
N53 C52 C51 120(14) . . ?
N53 C52 H52 120 . . ?
C51 C52 H52 120 . . ?
C54 N53 C52 121(15) . . ?
C54 N53 Rh1 108(9) . . ?
C52 N53 Rh1 130(9) . . ?
N53 C54 C55 123(13) . . ?
N53 C54 H54 119 . . ?
C55 C54 H54 119 . . ?
C54 C55 C50 118(14) . . ?
C54 C55 H55 121 . . ?
C50 C55 H55 120 . . ?

loop_
_geom_bond_atom_site_label_1
_geom_bond_atom_site_label_2
_geom_bond_distance
_geom_bond_site_symmetry_2
_geom_bond_publ_flag
Rh1 O5 1.94(8) 2_757 ?
Rh1 O2 2.04(6) . ?
Rh1 O4 2.05(8) . ?
Rh1 O3 2.05(5) 2_757 ?
Rh1 N53 2.16(14) . ?
Rh1 Rh1 2.41(2) 2_757 ?
O2 C6 1.27(13) . ?
O3 C6 1.28(10) . ?
O3 Rh1 2.04(5) 2_757 ?
O4 C7 1.26(14) . ?
O5 C7 1.27(13) . ?
O5 Rh1 1.94(8) 2_757 ?
C6 C8 1.51(11) . ?
C7 C9 1.51(17) . ?
C8 F10 1.33(15) . ?
C8 F12 1.32(11) . ?
C8 F11 1.31(15) . ?
C9 F15 1.33(12) . ?
C9 F14 1.32(15) . ?
C9 F13 1.32(11) . ?
Rh16 O18 1.98(8) 2_645 ?
Rh16 O19 2.04(8) . ?
Rh16 O17 2.03(7) . ?
Rh16 O20 2.08(8) 2_645 ?
Rh16 N41 2.16(11) . ?
Rh16 Rh16 2.40(1) 2_645 ?
O17 C21 1.26(9) . ?
O18 C21 1.27(12) . ?
O18 Rh16 1.98(8) 2_645 ?
O19 C22 1.28(13) . ?
O20 C22 1.26(9) . ?
O20 Rh16 2.08(8) 2_645 ?
C21 C23 1.51(16) . ?
C22 C24 1.51(16) . ?
C23 F26 1.33(15) . ?
C23 F27 1.32(11) . ?
C23 F25 1.33(14) . ?
C24 F28 1.33(8) . ?
C24 F29 1.33(15) . ?
C24 F30 1.32(14) . ?
Si31 C44 1.9(2) . ?
Si31 C50 1.87(15) . ?
Si31 C32 1.89(18) . ?
Si31 C38 1.87(12) . ?
C32 C33 1.4(2) . ?
C32 C37 1.4(2) . ?
C33 C34 1.4(2) . ?
C33 H33 0.93 . ?
C34 C35 1.4(3) . ?
C34 H34 0.93 . ?
C35 C36 1.4(2) . ?
C35 H35 0.93 . ?
C36 C37 1.4(2) . ?
C36 H36 0.93 . ?
C37 H37 0.93 . ?
C38 C43 1.4(2) . ?
C38 C39 1.4(2) . ?
C39 C40 1.38(17) . ?
C39 H39 0.94 . ?
C40 N41 1.3(2) . ?
C40 H40 0.93 . ?
N41 C42 1.3(2) . ?
C42 C43 1.36(18) . ?
C42 H42 0.93 . ?
C43 H43 0.93 . ?
C44 C45 1.4(2) . ?
C44 C49 1.4(2) . ?
C45 C46 1.4(3) . ?
C45 H45 0.93 . ?
C46 C47 1.4(2) . ?
C46 H46 0.93 . ?
C47 C48 1.39(19) . ?
C47 H47 0.93 . ?
C48 C49 1.4(3) . ?
C48 H48 0.93 . ?
C49 H49 0.93 . ?
C50 C51 1.43(17) . ?
C50 C55 1.4(2) . ?
C51 C52 1.4(2) . ?
C51 H51 0.92 . ?
C52 N53 1.3(2) . ?
C52 H52 0.93 . ?
N53 C54 1.33(17) . ?
C54 C55 1.4(2) . ?
C54 H54 0.92 . ?
C55 H55 0.93 . ?
